data_1505908
loop_
_publ_author_name
'Lee, Soo Jin'
'Jung, Jong Hwa'
'Seo, Joobeom'
'Yoon, Il'
'Park, Ki-Min'
'Lindoy, Leonard F.'
'Lee, Shim Sung'

_publ_section_title
;
 A chromogenic macrocycle exhibiting cation-selective and anion-controlled
 color change: an approach to understanding structure-color relationships.
;
_journal_issue 8
_journal_name_full 'Organic letters'
_journal_page_first 1641
_journal_page_last 1643
_journal_paper_doi 10.1021/ol0602405
_journal_volume 8
_journal_year 2006
_chemical_formula_sum 'C32 H32 Hg I2 N4 O4 S2'
_chemical_formula_weight 1055.12
_chemical_name_systematic
; 
 ? 
;
_space_group_IT_number 14
_symmetry_cell_setting monoclinic
_symmetry_space_group_name_Hall '-P 2ybc'
_symmetry_space_group_name_H-M 'P 1 21/c 1'
_atom_sites_solution_hydrogens geom
_atom_sites_solution_primary direct
_atom_sites_solution_secondary difmap
_audit_creation_method SHELXTL
_cell_angle_alpha 90.00
_cell_angle_beta 100.603(2)
_cell_angle_gamma 90.00
_cell_formula_units_Z 4
_cell_length_a 11.3042(11)
_cell_length_b 36.375(4)
_cell_length_c 8.3764(8)
_cell_measurement_reflns_used 6702
_cell_measurement_temperature 173(2)
_cell_measurement_theta_max 28.12
_cell_measurement_theta_min 2.15
_cell_volume 3385.5(6)
_computing_cell_refinement 'Bruker SMART'
_computing_data_collection 'Bruker SMART'
_computing_data_reduction 'Bruker SAINT'
_computing_molecular_graphics 'Bruker SHELXTL'
_computing_publication_material 'Bruker SHELXTL'
_computing_structure_refinement 'Bruker SHELXTL'
_computing_structure_solution 'Bruker SHELXTL'
_diffrn_ambient_temperature 173(2)
_diffrn_measured_fraction_theta_full 0.991
_diffrn_measured_fraction_theta_max 0.991
_diffrn_measurement_device_type 'CCD area detector'
_diffrn_measurement_method 'phi and omega scans'
_diffrn_radiation_monochromator graphite
_diffrn_radiation_source 'fine-focus sealed tube'
_diffrn_radiation_type MoK\a
_diffrn_radiation_wavelength 0.71073
_diffrn_reflns_av_R_equivalents 0.0626
_diffrn_reflns_av_sigmaI/netI 0.0764
_diffrn_reflns_limit_h_max 12
_diffrn_reflns_limit_h_min -14
_diffrn_reflns_limit_k_max 46
_diffrn_reflns_limit_k_min -46
_diffrn_reflns_limit_l_max 10
_diffrn_reflns_limit_l_min -10
_diffrn_reflns_number 20468
_diffrn_reflns_theta_full 27.00
_diffrn_reflns_theta_max 27.00
_diffrn_reflns_theta_min 1.12
_exptl_absorpt_coefficient_mu 6.536
_exptl_absorpt_correction_type 'Empirical SADABS'
_exptl_crystal_colour orange
_exptl_crystal_density_diffrn 2.070
_exptl_crystal_density_method 'not measured'
_exptl_crystal_description plate
_exptl_crystal_F_000 2008
_exptl_crystal_size_max 0.40
_exptl_crystal_size_mid 0.20
_exptl_crystal_size_min 0.15
_refine_diff_density_max 1.201
_refine_diff_density_min -2.174
_refine_diff_density_rms 0.280
_refine_ls_extinction_method none
_refine_ls_goodness_of_fit_ref 1.124
_refine_ls_hydrogen_treatment constr
_refine_ls_matrix_type full
_refine_ls_number_parameters 406
_refine_ls_number_reflns 7342
_refine_ls_number_restraints 0
_refine_ls_restrained_S_all 1.124
_refine_ls_R_factor_all 0.0734
_refine_ls_R_factor_gt 0.0435
_refine_ls_shift/su_max 0.001
_refine_ls_shift/su_mean 0.000
_refine_ls_structure_factor_coef Fsqd
_refine_ls_weighting_details 'calc w=1/[\s^2^(Fo^2^)+(0.0553P)^2^+0.0000P] where P=(Fo^2^+2Fc^2^)/3'
_refine_ls_weighting_scheme calc
_refine_ls_wR_factor_gt 0.1063
_refine_ls_wR_factor_ref 0.1283
_reflns_number_gt 5420
_reflns_number_total 7342
_reflns_threshold_expression >2sigma(I)
_cod_data_source_file ol0602405si20060127_025318.cif
_cod_data_source_block Compound3
_cod_depositor_comments
;
The following automatic conversions were performed:

'_symmetry_cell_setting' value 'Monoclinic' changed to 'monoclinic'
according to /home/saulius/struct/CIF-dictionaries/cif_core.dic
dictionary named 'cif_core.dic' version 2.4.1 from 2010-06-29.

Automatic conversion script
Id: cif_fix_values 1715 2011-07-08 13:25:40Z adriana 

2019-04-26
Z value and formula fixed to values more according to usual
chemical conventions.                 miguel
;
_cod_original_formula_sum 'C64 H64 Hg2 I4 N8 O8 S4'
_cod_original_formula_weight 2110.25
_cod_original_formula_units_Z 2
_cod_original_sg_symbol_H-M P2(1)/c
_cod_database_code 1505908

loop_
_symmetry_equiv_pos_as_xyz
'x, y, z'
'-x, y+1/2, -z+1/2'
'-x, -y, -z'
'x, -y-1/2, z-1/2'

loop_
_atom_site_label
_atom_site_type_symbol
_atom_site_fract_x
_atom_site_fract_y
_atom_site_fract_z
_atom_site_U_iso_or_equiv
_atom_site_adp_type
_atom_site_occupancy
_atom_site_symmetry_multiplicity
_atom_site_calc_flag
_atom_site_refinement_flags
Hg Hg 0.02772(3) 0.514596(10) 0.77046(4) 0.03684(12) Uani 1 1 d .
I1 I -0.08170(5) 0.548270(14) 1.05846(6) 0.02577(14) Uani 1 1 d .
I2 I -0.15889(4) 0.529173(15) 0.52917(6) 0.02428(13) Uani 1 1 d .
S1 S 0.20238(16) 0.55968(5) 0.7489(2) 0.0191(4) Uani 1 1 d .
S2 S 0.39169(17) 0.69410(5) 0.8104(2) 0.0206(4) Uani 1 1 d .
O1 O 0.5410(5) 0.62918(14) 0.6590(6) 0.0211(11) Uani 1 1 d .
O2 O 0.4755(5) 0.57915(15) 0.8846(7) 0.0257(12) Uani 1 1 d .
O3 O -0.3135(6) 0.65839(18) -0.9503(7) 0.0385(15) Uani 1 1 d .
O4 O -0.3248(6) 0.71687(17) -0.9087(7) 0.0368(15) Uani 1 1 d .
N1 N 0.1572(6) 0.66075(17) 0.5328(8) 0.0232(14) Uani 1 1 d .
N2 N -0.0755(5) 0.68922(18) -0.1099(7) 0.0215(14) Uani 1 1 d .
N3 N -0.0977(5) 0.66106(17) -0.2006(7) 0.0211(14) Uani 1 1 d .
N4 N -0.3004(6) 0.6852(2) -0.8608(8) 0.0271(15) Uani 1 1 d .
C1 C 0.5639(7) 0.5908(2) 0.6557(9) 0.0225(17) Uani 1 1 d .
H1A H 0.6321 0.5861 0.6053 0.027 Uiso 1 1 calc R
H1B H 0.4954 0.5782 0.5952 0.027 Uiso 1 1 calc R
C2 C 0.5887(6) 0.5777(2) 0.8291(9) 0.0216(16) Uani 1 1 d .
H2A H 0.6192 0.5530 0.8352 0.026 Uiso 1 1 calc R
H2B H 0.6469 0.5932 0.8945 0.026 Uiso 1 1 calc R
C3 C 0.4643(6) 0.5596(2) 1.0186(8) 0.0187(15) Uani 1 1 d .
C4 C 0.5569(7) 0.5401(2) 1.1186(9) 0.0223(16) Uani 1 1 d .
H4 H 0.6370 0.5399 1.0954 0.027 Uiso 1 1 calc R
C5 C 0.5310(7) 0.5212(2) 1.2500(10) 0.0297(19) Uani 1 1 d .
H5 H 0.5945 0.5082 1.3192 0.036 Uiso 1 1 calc R
C6 C 0.4173(7) 0.5203(2) 1.2856(10) 0.0274(18) Uani 1 1 d .
H6 H 0.4016 0.5063 1.3768 0.033 Uiso 1 1 calc R
C7 C 0.3242(7) 0.5399(2) 1.1877(9) 0.0260(18) Uani 1 1 d .
H7 H 0.2451 0.5398 1.2140 0.031 Uiso 1 1 calc R
C8 C 0.3455(6) 0.5590(2) 1.0551(9) 0.0185(15) Uani 1 1 d .
C9 C 0.2493(6) 0.5814(2) 0.9500(9) 0.0196(15) Uani 1 1 d .
H9A H 0.2795 0.6057 0.9363 0.023 Uiso 1 1 calc R
H9B H 0.1810 0.5837 1.0025 0.023 Uiso 1 1 calc R
C10 C 0.1225(6) 0.5983(2) 0.6377(9) 0.0208(16) Uani 1 1 d .
H10A H 0.0683 0.5893 0.5440 0.025 Uiso 1 1 calc R
H10B H 0.0758 0.6108 0.7059 0.025 Uiso 1 1 calc R
C11 C 0.2130(6) 0.6255(2) 0.5836(9) 0.0214(16) Uani 1 1 d .
H11A H 0.2790 0.6294 0.6720 0.026 Uiso 1 1 calc R
H11B H 0.2446 0.6150 0.4951 0.026 Uiso 1 1 calc R
C12 C 0.1040(7) 0.6674(2) 0.3732(9) 0.0194(15) Uani 1 1 d .
C13 C 0.0844(7) 0.6391(2) 0.2568(9) 0.0249(17) Uani 1 1 d .
H13 H 0.1122 0.6148 0.2880 0.030 Uiso 1 1 calc R
C14 C 0.0262(7) 0.6454(2) 0.0986(10) 0.0245(17) Uani 1 1 d .
H14 H 0.0137 0.6253 0.0229 0.029 Uiso 1 1 calc R
C15 C -0.0145(6) 0.6806(2) 0.0480(9) 0.0211(16) Uani 1 1 d .
C16 C 0.0064(7) 0.7091(2) 0.1609(9) 0.0213(16) Uani 1 1 d .
H16 H -0.0191 0.7336 0.1282 0.026 Uiso 1 1 calc R
C17 C 0.0633(6) 0.7027(2) 0.3194(9) 0.0210(16) Uani 1 1 d .
H17 H 0.0754 0.7229 0.3947 0.025 Uiso 1 1 calc R
C18 C -0.1559(6) 0.6696(2) -0.3624(9) 0.0215(16) Uani 1 1 d .
C19 C -0.1688(7) 0.6398(2) -0.4719(9) 0.0229(17) Uani 1 1 d .
H19 H -0.1437 0.6157 -0.4329 0.027 Uiso 1 1 calc R
C20 C -0.2166(7) 0.6446(2) -0.6329(9) 0.0233(17) Uani 1 1 d .
H20 H -0.2249 0.6242 -0.7066 0.028 Uiso 1 1 calc R
C21 C -0.2526(6) 0.6794(2) -0.6878(9) 0.0197(16) Uani 1 1 d .
C22 C -0.2445(6) 0.7094(2) -0.5842(9) 0.0218(16) Uani 1 1 d .
H22 H -0.2719 0.7332 -0.6246 0.026 Uiso 1 1 calc R
C23 C -0.1949(6) 0.7043(2) -0.4175(9) 0.0217(16) Uani 1 1 d .
H23 H -0.1884 0.7246 -0.3434 0.026 Uiso 1 1 calc R
C24 C 0.1532(7) 0.6881(2) 0.6582(9) 0.0219(16) Uani 1 1 d .
H24A H 0.1508 0.6757 0.7587 0.026 Uiso 1 1 calc R
H24B H 0.0801 0.7020 0.6298 0.026 Uiso 1 1 calc R
C25 C 0.2597(7) 0.7147(2) 0.6840(10) 0.0279(18) Uani 1 1 d .
H25A H 0.2381 0.7367 0.7351 0.033 Uiso 1 1 calc R
H25B H 0.2786 0.7214 0.5807 0.033 Uiso 1 1 calc R
C26 C 0.5102(7) 0.7028(2) 0.6934(9) 0.0210(16) Uani 1 1 d .
H26A H 0.5178 0.7288 0.6794 0.025 Uiso 1 1 calc R
H26B H 0.5853 0.6939 0.7533 0.025 Uiso 1 1 calc R
C27 C 0.4855(6) 0.6847(2) 0.5304(8) 0.0166(15) Uani 1 1 d .
C28 C 0.4454(7) 0.7052(2) 0.3919(8) 0.0218(16) Uani 1 1 d .
H28 H 0.4335 0.7312 0.4015 0.026 Uiso 1 1 calc R
C29 C 0.4218(7) 0.6890(2) 0.2384(9) 0.0271(18) Uani 1 1 d .
H29 H 0.3936 0.7035 0.1433 0.033 Uiso 1 1 calc R
C30 C 0.4398(7) 0.6517(2) 0.2261(8) 0.0234(17) Uani 1 1 d .
H30 H 0.4242 0.6403 0.1210 0.028 Uiso 1 1 calc R
C31 C 0.4804(7) 0.6302(2) 0.3635(9) 0.0211(16) Uani 1 1 d .
H31 H 0.4930 0.6042 0.3533 0.025 Uiso 1 1 calc R
C32 C 0.5025(6) 0.6471(2) 0.5167(8) 0.0174(15) Uani 1 1 d .

loop_
_atom_site_aniso_label
_atom_site_aniso_U_11
_atom_site_aniso_U_22
_atom_site_aniso_U_33
_atom_site_aniso_U_23
_atom_site_aniso_U_13
_atom_site_aniso_U_12
Hg 0.0335(2) 0.0371(2) 0.0345(2) 0.01660(16) -0.00807(14) -0.01451(16)
I1 0.0301(3) 0.0199(3) 0.0293(3) 0.0045(2) 0.0105(2) 0.0024(2)
I2 0.0188(2) 0.0284(3) 0.0242(3) -0.0028(2) 0.00032(19) 0.0007(2)
S1 0.0170(9) 0.0183(10) 0.0199(9) 0.0031(7) -0.0018(7) -0.0018(7)
S2 0.0241(10) 0.0236(11) 0.0142(8) -0.0011(8) 0.0035(7) -0.0021(8)
O1 0.027(3) 0.018(3) 0.018(3) 0.004(2) 0.001(2) 0.004(2)
O2 0.020(3) 0.025(3) 0.032(3) 0.014(2) 0.005(2) 0.003(2)
O3 0.045(4) 0.043(4) 0.024(3) -0.006(3) -0.002(3) -0.002(3)
O4 0.049(4) 0.030(4) 0.029(3) 0.007(3) -0.001(3) -0.005(3)
N1 0.027(4) 0.013(3) 0.027(3) -0.001(3) -0.002(3) -0.001(3)
N2 0.019(3) 0.028(4) 0.017(3) 0.004(3) 0.001(2) 0.003(3)
N3 0.023(3) 0.019(4) 0.020(3) -0.003(3) 0.000(3) -0.002(3)
N4 0.028(4) 0.030(4) 0.022(3) 0.000(3) 0.002(3) -0.006(3)
C1 0.032(4) 0.014(4) 0.023(4) 0.001(3) 0.011(3) 0.007(3)
C2 0.019(4) 0.017(4) 0.030(4) 0.007(3) 0.008(3) 0.003(3)
C3 0.020(4) 0.019(4) 0.017(4) 0.004(3) 0.003(3) -0.002(3)
C4 0.017(4) 0.023(4) 0.024(4) 0.006(3) -0.005(3) -0.002(3)
C5 0.029(5) 0.027(5) 0.028(4) 0.004(4) -0.009(3) -0.002(4)
C6 0.029(4) 0.033(5) 0.019(4) 0.008(4) 0.002(3) -0.004(4)
C7 0.026(4) 0.031(5) 0.022(4) -0.001(3) 0.004(3) -0.010(3)
C8 0.016(4) 0.018(4) 0.020(4) -0.002(3) -0.001(3) 0.000(3)
C9 0.016(4) 0.018(4) 0.021(4) 0.000(3) -0.006(3) 0.002(3)
C10 0.021(4) 0.010(4) 0.030(4) 0.005(3) 0.001(3) 0.000(3)
C11 0.022(4) 0.016(4) 0.027(4) 0.009(3) 0.003(3) -0.005(3)
C12 0.022(4) 0.019(4) 0.018(4) 0.000(3) 0.004(3) 0.000(3)
C13 0.029(4) 0.018(4) 0.027(4) 0.004(3) 0.002(3) -0.004(3)
C14 0.026(4) 0.020(4) 0.026(4) -0.003(3) 0.002(3) 0.000(3)
C15 0.021(4) 0.022(4) 0.020(4) 0.005(3) 0.002(3) -0.003(3)
C16 0.024(4) 0.017(4) 0.023(4) 0.006(3) 0.004(3) 0.000(3)
C17 0.021(4) 0.018(4) 0.023(4) 0.000(3) 0.001(3) -0.004(3)
C18 0.014(4) 0.025(4) 0.025(4) -0.003(3) 0.001(3) -0.005(3)
C19 0.020(4) 0.016(4) 0.029(4) -0.006(3) -0.002(3) -0.002(3)
C20 0.026(4) 0.018(4) 0.025(4) -0.001(3) 0.004(3) 0.000(3)
C21 0.012(3) 0.025(4) 0.020(4) 0.002(3) -0.003(3) -0.002(3)
C22 0.019(4) 0.022(4) 0.024(4) 0.003(3) 0.000(3) 0.002(3)
C23 0.023(4) 0.025(4) 0.016(4) 0.000(3) 0.000(3) -0.002(3)
C24 0.021(4) 0.028(5) 0.017(4) 0.003(3) 0.004(3) -0.001(3)
C25 0.031(4) 0.025(5) 0.028(4) -0.007(4) 0.005(3) 0.002(4)
C26 0.024(4) 0.020(4) 0.019(4) -0.002(3) 0.004(3) -0.002(3)
C27 0.016(4) 0.019(4) 0.016(3) 0.003(3) 0.005(3) -0.004(3)
C28 0.031(4) 0.022(4) 0.013(3) 0.005(3) 0.005(3) 0.001(3)
C29 0.028(4) 0.038(5) 0.016(4) 0.007(3) 0.004(3) 0.010(4)
C30 0.031(4) 0.029(5) 0.010(3) -0.002(3) 0.005(3) -0.002(3)
C31 0.024(4) 0.017(4) 0.022(4) -0.006(3) 0.004(3) -0.005(3)
C32 0.017(4) 0.026(4) 0.011(3) 0.002(3) 0.006(3) -0.001(3)

loop_
_atom_type_symbol
_atom_type_description
_atom_type_scat_dispersion_real
_atom_type_scat_dispersion_imag
_atom_type_scat_source
C C 0.0033 0.0016 'International Tables Vol C Tables 4.2.6.8 and 6.1.1.4'
H H 0.0000 0.0000 'International Tables Vol C Tables 4.2.6.8 and 6.1.1.4'
N N 0.0061 0.0033 'International Tables Vol C Tables 4.2.6.8 and 6.1.1.4'
O O 0.0106 0.0060 'International Tables Vol C Tables 4.2.6.8 and 6.1.1.4'
S S 0.1246 0.1234 'International Tables Vol C Tables 4.2.6.8 and 6.1.1.4'
I I -0.4742 1.8119 'International Tables Vol C Tables 4.2.6.8 and 6.1.1.4'
Hg Hg -2.3894 9.2266 'International Tables Vol C Tables 4.2.6.8 and 6.1.1.4'

loop_
_geom_angle_atom_site_label_1
_geom_angle_atom_site_label_2
_geom_angle_atom_site_label_3
_geom_angle
_geom_angle_site_symmetry_1
_geom_angle_site_symmetry_3
S1 Hg I2 108.90(4) . .
S1 Hg I1 118.01(4) . 3_567
I2 Hg I1 129.25(2) . 3_567
S1 Hg I1 102.60(4) . .
I2 Hg I1 97.72(2) . .
I1 Hg I1 90.291(18) 3_567 .
Hg I1 Hg 89.709(18) 3_567 .
C10 S1 C9 99.6(3) . .
C10 S1 Hg 102.1(2) . .
C9 S1 Hg 107.5(3) . .
C25 S2 C26 102.7(4) . .
C32 O1 C1 119.0(6) . .
C3 O2 C2 118.1(6) . .
C12 N1 C24 120.8(6) . .
C12 N1 C11 121.6(6) . .
C24 N1 C11 117.4(6) . .
N3 N2 C15 112.9(6) . .
N2 N3 C18 113.5(6) . .
O3 N4 O4 123.4(7) . .
O3 N4 C21 118.3(7) . .
O4 N4 C21 118.3(7) . .
O1 C1 C2 107.2(6) . .
O2 C2 C1 106.3(6) . .
O2 C3 C4 125.9(6) . .
O2 C3 C8 114.8(6) . .
C4 C3 C8 119.3(6) . .
C5 C4 C3 119.0(7) . .
C6 C5 C4 122.2(8) . .
C5 C6 C7 119.5(7) . .
C8 C7 C6 120.5(7) . .
C7 C8 C3 119.5(7) . .
C7 C8 C9 122.3(7) . .
C3 C8 C9 118.1(6) . .
C8 C9 S1 110.8(5) . .
C11 C10 S1 110.4(5) . .
N1 C11 C10 112.0(6) . .
N1 C12 C13 121.8(7) . .
N1 C12 C17 121.8(7) . .
C13 C12 C17 116.4(7) . .
C14 C13 C12 122.0(7) . .
C13 C14 C15 120.7(7) . .
C16 C15 C14 118.1(7) . .
C16 C15 N2 117.5(7) . .
C14 C15 N2 124.4(7) . .
C17 C16 C15 121.0(7) . .
C16 C17 C12 121.8(7) . .
C23 C18 C19 119.6(7) . .
C23 C18 N3 125.1(7) . .
C19 C18 N3 115.2(7) . .
C20 C19 C18 121.1(8) . .
C19 C20 C21 119.0(7) . .
C20 C21 C22 122.1(7) . .
C20 C21 N4 119.5(7) . .
C22 C21 N4 118.4(7) . .
C21 C22 C23 118.7(7) . .
C18 C23 C22 119.4(7) . .
N1 C24 C25 114.0(6) . .
C24 C25 S2 111.1(6) . .
C27 C26 S2 112.4(5) . .
C28 C27 C32 119.3(7) . .
C28 C27 C26 120.5(7) . .
C32 C27 C26 120.2(6) . .
C27 C28 C29 121.6(7) . .
C30 C29 C28 118.6(7) . .
C29 C30 C31 121.4(7) . .
C30 C31 C32 118.9(7) . .
O1 C32 C27 115.3(6) . .
O1 C32 C31 124.5(7) . .
C27 C32 C31 120.3(7) . .

loop_
_geom_bond_atom_site_label_1
_geom_bond_atom_site_label_2
_geom_bond_distance
_geom_bond_site_symmetry_2
Hg S1 2.5983(18) .
Hg I2 2.6920(6) .
Hg I1 2.7080(6) 3_567
Hg I1 3.1541(7) .
I1 Hg 2.7080(6) 3_567
S1 C10 1.829(7) .
S1 C9 1.848(7) .
S2 C25 1.825(8) .
S2 C26 1.827(7) .
O1 C32 1.359(8) .
O1 C1 1.422(9) .
O2 C3 1.354(8) .
O2 C2 1.440(8) .
O3 N4 1.222(9) .
O4 N4 1.235(9) .
N1 C12 1.383(10) .
N1 C24 1.454(10) .
N1 C11 1.455(9) .
N2 N3 1.272(9) .
N2 C15 1.410(9) .
N3 C18 1.427(10) .
N4 C21 1.466(9) .
C1 C2 1.505(10) .
C3 C4 1.407(10) .
C3 C8 1.432(10) .
C4 C5 1.375(11) .
C5 C6 1.372(11) .
C6 C7 1.404(11) .
C7 C8 1.369(10) .
C8 C9 1.507(10) .
C10 C11 1.552(9) .
C12 C13 1.406(11) .
C12 C17 1.410(10) .
C13 C14 1.385(11) .
C14 C15 1.401(11) .
C15 C16 1.396(11) .
C16 C17 1.384(10) .
C18 C23 1.389(11) .
C18 C19 1.410(11) .
C19 C20 1.369(11) .
C20 C21 1.382(11) .
C21 C22 1.387(11) .
C22 C23 1.418(10) .
C24 C25 1.529(11) .
C26 C27 1.495(10) .
C27 C28 1.382(10) .
C27 C32 1.390(10) .
C28 C29 1.395(11) .
C29 C30 1.378(11) .
C30 C31 1.398(11) .
C31 C32 1.404(10) .
